data_4033250
loop_
_publ_author_name
'Hsueh, Nai-Chen'
'Chen, Hsing-Yin'
'Chang, Meng-Yang'

_publ_section_title
;
 Construction of Sulfonyl Oxabenzo[3.3.1]bicyclic Core via
 Cyclocondensation of \b-Ketosulfones and o-Formyl Allylbenzenes.
;
_journal_issue 24
_journal_name_full 'The Journal of organic chemistry'
_journal_page_first 13324
_journal_page_last 13332
_journal_paper_doi 10.1021/acs.joc.7b02425
_journal_volume 82
_journal_year 2017
_chemical_formula_sum 'C33 H30 O5 S'
_chemical_formula_weight 538.63
_space_group_crystal_system monoclinic
_space_group_IT_number 15
_space_group_name_Hall '-C 2yc'
_space_group_name_H-M_alt 'C 1 2/c 1'
_symmetry_space_group_name_Hall '-C 2yc'
_symmetry_space_group_name_H-M 'C 1 2/c 1'
_atom_sites_solution_hydrogens geom
_audit_creation_method SHELXL-2014/6
_cell_angle_alpha 90
_cell_angle_beta 95.383(2)
_cell_angle_gamma 90
_cell_formula_units_Z 8
_cell_length_a 21.8205(14)
_cell_length_b 11.6934(6)
_cell_length_c 22.0291(15)
_cell_measurement_reflns_used 7971
_cell_measurement_temperature 100(2)
_cell_measurement_theta_max 26.3590
_cell_measurement_theta_min 2.6526
_cell_volume 5596.1(6)
_computing_cell_refinement 'SAINT V8.34A (Bruker AXS Inc., 2013)'
_computing_data_collection 'Bruker APEX2'
_computing_data_reduction 'SAINT V8.34A (Bruker AXS Inc., 2013)'
_computing_molecular_graphics 'Bruker SHELXTL'
_computing_publication_material 'Bruker SHELXTL'
_computing_structure_refinement 'SHELXL-2014/6 (Sheldrick, 2014)'
_diffrn_ambient_temperature 100(2)
_diffrn_detector_area_resol_mean 8.3333
_diffrn_measured_fraction_theta_full 1.000
_diffrn_measured_fraction_theta_max 0.999
_diffrn_measurement_device_type 'Bruker APEX-II CCD'
_diffrn_measurement_method '\f and \w scans'
_diffrn_radiation_type MoK\a
_diffrn_radiation_wavelength 0.71073
_diffrn_reflns_av_R_equivalents 0.0325
_diffrn_reflns_av_unetI/netI 0.0312
_diffrn_reflns_Laue_measured_fraction_full 1.000
_diffrn_reflns_Laue_measured_fraction_max 0.999
_diffrn_reflns_limit_h_max 27
_diffrn_reflns_limit_h_min -26
_diffrn_reflns_limit_k_max 14
_diffrn_reflns_limit_k_min -13
_diffrn_reflns_limit_l_max 27
_diffrn_reflns_limit_l_min -27
_diffrn_reflns_number 22506
_diffrn_reflns_point_group_measured_fraction_full 1.000
_diffrn_reflns_point_group_measured_fraction_max 0.999
_diffrn_reflns_theta_full 25.242
_diffrn_reflns_theta_max 26.365
_diffrn_reflns_theta_min 1.857
_exptl_absorpt_coefficient_mu 0.156
_exptl_absorpt_correction_T_max 0.9485
_exptl_absorpt_correction_T_min 0.8844
_exptl_absorpt_correction_type multi-scan
_exptl_absorpt_process_details 'SADABS V2014/4 (Bruker AXS Inc.)'
_exptl_crystal_colour Colorless
_exptl_crystal_density_diffrn 1.279
_exptl_crystal_density_meas ?
_exptl_crystal_density_method 'not measured'
_exptl_crystal_description Lump
_exptl_crystal_F_000 2272
_exptl_crystal_size_max 0.15
_exptl_crystal_size_mid 0.10
_exptl_crystal_size_min 0.10
_refine_diff_density_max 0.342
_refine_diff_density_min -0.442
_refine_diff_density_rms 0.065
_refine_ls_extinction_method none
_refine_ls_goodness_of_fit_ref 1.051
_refine_ls_hydrogen_treatment constr
_refine_ls_matrix_type full
_refine_ls_number_parameters 355
_refine_ls_number_reflns 5720
_refine_ls_number_restraints 0
_refine_ls_restrained_S_all 1.051
_refine_ls_R_factor_all 0.0455
_refine_ls_R_factor_gt 0.0382
_refine_ls_shift/su_max 0.001
_refine_ls_shift/su_mean 0.000
_refine_ls_structure_factor_coef Fsqd
_refine_ls_weighting_details 'w=1/[\s^2^(Fo^2^)+(0.0568P)^2^+4.4305P] where P=(Fo^2^+2Fc^2^)/3'
_refine_ls_weighting_scheme calc
_refine_ls_wR_factor_gt 0.1026
_refine_ls_wR_factor_ref 0.1083
_reflns_Friedel_coverage 0.000
_reflns_number_gt 4962
_reflns_number_total 5720
_reflns_threshold_expression 'I > 2\s(I)'
_cod_data_source_file jo7b02425_si_001.cif
_cod_data_source_block 170638LT_0m_a
_cod_depositor_comments
;
The following automatic conversions were performed:

'_exptl_crystal_density_meas' value 'not measured' was changed to '?'
- the value is perceived as not measured.

Automatic conversion script
Id: cif_fix_values 4973 2017-02-22 13:04:09Z antanas 

 Adding full bibliography for 4033244--4033250.cif.
;
_cod_database_code 4033250
_shelx_space_group_comment
;
The symmetry employed for this shelxl refinement is uniquely defined
by the following loop, which should always be used as a source of
symmetry information in preference to the above space-group names.
They are only intended as comments.
;
_shelxl_version_number 2014/6

loop_
_space_group_symop_operation_xyz
'x, y, z'
'-x, y, -z+1/2'
'x+1/2, y+1/2, z'
'-x+1/2, y+1/2, -z+1/2'
'-x, -y, -z'
'x, -y, z-1/2'
'-x+1/2, -y+1/2, -z'
'x+1/2, -y+1/2, z-1/2'

loop_
_atom_site_label
_atom_site_type_symbol
_atom_site_fract_x
_atom_site_fract_y
_atom_site_fract_z
_atom_site_U_iso_or_equiv
_atom_site_adp_type
_atom_site_occupancy
_atom_site_site_symmetry_order
_atom_site_calc_flag
_atom_site_refinement_flags_posn
_atom_site_refinement_flags_adp
C1 C 0.68209(7) 0.20312(12) 0.54683(7) 0.0176(3) Uani 1 1 d . .
C2 C 0.67691(7) 0.31080(13) 0.57468(7) 0.0184(3) Uani 1 1 d . .
C3 C 0.64803(7) 0.40109(13) 0.54283(7) 0.0173(3) Uani 1 1 d . .
H3 H 0.6455 0.4741 0.5613 0.021 Uiso 1 1 calc R U
C4 C 0.62261(7) 0.38273(12) 0.48292(6) 0.0160(3) Uani 1 1 d . .
C5 C 0.58611(7) 0.46466(12) 0.43958(6) 0.0158(3) Uani 1 1 d . .
H5 H 0.5429 0.4675 0.4512 0.019 Uiso 1 1 calc R U
C6 C 0.60884(7) 0.58600(12) 0.43486(6) 0.0152(3) Uani 1 1 d . .
C7 C 0.63332(7) 0.62671(12) 0.38516(6) 0.0157(3) Uani 1 1 d . .
C8 C 0.64226(7) 0.43546(12) 0.34656(6) 0.0160(3) Uani 1 1 d . .
H8 H 0.6794 0.4123 0.3739 0.019 Uiso 1 1 calc R U
C9 C 0.58543(7) 0.40209(12) 0.37738(6) 0.0165(3) Uani 1 1 d . .
H9 H 0.5469 0.4192 0.3507 0.020 Uiso 1 1 calc R U
C10 C 0.58950(7) 0.27432(13) 0.39433(7) 0.0198(3) Uani 1 1 d . .
H10A H 0.5480 0.2409 0.3963 0.024 Uiso 1 1 calc R U
H10B H 0.6116 0.2306 0.3647 0.024 Uiso 1 1 calc R U
C11 C 0.62535(7) 0.27573(13) 0.45662(7) 0.0175(3) Uani 1 1 d . .
C12 C 0.65604(7) 0.18546(12) 0.48768(7) 0.0181(3) Uani 1 1 d . .
H12 H 0.6591 0.1130 0.4686 0.022 Uiso 1 1 calc R U
C13 C 0.71575(8) 0.00944(13) 0.55844(7) 0.0247(4) Uani 1 1 d . .
H13A H 0.6744 -0.0189 0.5449 0.037 Uiso 1 1 calc R U
H13B H 0.7353 -0.0420 0.5896 0.037 Uiso 1 1 calc R U
H13C H 0.7405 0.0124 0.5236 0.037 Uiso 1 1 calc R U
C14 C 0.67478(8) 0.39957(14) 0.67200(7) 0.0248(4) Uani 1 1 d . .
H14A H 0.6881 0.4764 0.6613 0.037 Uiso 1 1 calc R U
H14B H 0.6882 0.3840 0.7149 0.037 Uiso 1 1 calc R U
H14C H 0.6298 0.3948 0.6655 0.037 Uiso 1 1 calc R U
C15 C 0.64705(7) 0.38187(12) 0.28494(6) 0.0166(3) Uani 1 1 d . .
C16 C 0.59886(7) 0.38835(14) 0.23871(7) 0.0222(3) Uani 1 1 d . .
H16 H 0.5618 0.4266 0.2459 0.027 Uiso 1 1 calc R U
C17 C 0.60480(8) 0.33925(14) 0.18229(7) 0.0246(4) Uani 1 1 d . .
H17 H 0.5719 0.3440 0.1510 0.030 Uiso 1 1 calc R U
C18 C 0.65847(8) 0.28337(14) 0.17145(7) 0.0248(4) Uani 1 1 d . .
H18 H 0.6625 0.2500 0.1327 0.030 Uiso 1 1 calc R U
C19 C 0.70620(8) 0.27611(14) 0.21698(7) 0.0257(4) Uani 1 1 d . .
H19 H 0.7430 0.2374 0.2095 0.031 Uiso 1 1 calc R U
C20 C 0.70065(8) 0.32523(13) 0.27383(7) 0.0215(3) Uani 1 1 d . .
H20 H 0.7337 0.3199 0.3050 0.026 Uiso 1 1 calc R U
C21 C 0.54150(7) 0.78588(12) 0.45413(6) 0.0165(3) Uani 1 1 d . .
C22 C 0.55914(8) 0.89962(13) 0.45707(7) 0.0228(3) Uani 1 1 d . .
H22 H 0.5967 0.9214 0.4794 0.027 Uiso 1 1 calc R U
C23 C 0.52168(8) 0.98121(14) 0.42732(8) 0.0274(4) Uani 1 1 d . .
H23 H 0.5333 1.0595 0.4301 0.033 Uiso 1 1 calc R U
C24 C 0.46704(8) 0.95045(14) 0.39332(7) 0.0243(4) Uani 1 1 d . .
C25 C 0.45037(8) 0.83585(14) 0.39083(7) 0.0237(3) Uani 1 1 d . .
H25 H 0.4133 0.8137 0.3677 0.028 Uiso 1 1 calc R U
C26 C 0.48678(7) 0.75313(13) 0.42141(7) 0.0204(3) Uani 1 1 d . .
H26 H 0.4745 0.6752 0.4200 0.024 Uiso 1 1 calc R U
C27 C 0.42720(9) 1.04110(16) 0.36107(9) 0.0368(4) Uani 1 1 d . .
H27A H 0.4476 1.0710 0.3266 0.055 Uiso 1 1 calc R U
H27B H 0.4207 1.1035 0.3895 0.055 Uiso 1 1 calc R U
H27C H 0.3874 1.0079 0.3462 0.055 Uiso 1 1 calc R U
C28 C 0.64806(7) 0.74750(12) 0.37107(7) 0.0179(3) Uani 1 1 d . .
C29 C 0.69536(8) 0.80693(14) 0.40442(7) 0.0227(3) Uani 1 1 d . .
H29 H 0.7189 0.7708 0.4375 0.027 Uiso 1 1 calc R U
C30 C 0.70782(9) 0.91904(15) 0.38911(8) 0.0304(4) Uani 1 1 d . .
H30 H 0.7399 0.9597 0.4119 0.037 Uiso 1 1 calc R U
C31 C 0.67378(9) 0.97218(15) 0.34089(9) 0.0352(4) Uani 1 1 d . .
H31 H 0.6822 1.0493 0.3310 0.042 Uiso 1 1 calc R U
C32 C 0.62763(9) 0.91303(15) 0.30724(9) 0.0346(4) Uani 1 1 d . .
H32 H 0.6045 0.9494 0.2740 0.041 Uiso 1 1 calc R U
C33 C 0.61480(8) 0.80076(14) 0.32173(7) 0.0249(4) Uani 1 1 d . .
H33 H 0.5833 0.7600 0.2981 0.030 Uiso 1 1 calc R U
O1 O 0.71132(5) 0.12100(9) 0.58344(5) 0.0216(2) Uani 1 1 d . .
O2 O 0.70140(6) 0.31717(9) 0.63443(5) 0.0268(3) Uani 1 1 d . .
O3 O 0.55252(5) 0.61693(9) 0.53116(5) 0.0206(2) Uani 1 1 d . .
O4 O 0.64335(5) 0.73853(9) 0.52036(5) 0.0214(2) Uani 1 1 d . .
O5 O 0.64510(5) 0.55893(8) 0.33728(4) 0.0178(2) Uani 1 1 d . .
S1 S 0.58934(2) 0.68156(3) 0.49212(2) 0.01562(11) Uani 1 1 d . .

loop_
_atom_site_aniso_label
_atom_site_aniso_U_11
_atom_site_aniso_U_22
_atom_site_aniso_U_33
_atom_site_aniso_U_23
_atom_site_aniso_U_13
_atom_site_aniso_U_12
C1 0.0166(7) 0.0161(7) 0.0200(7) 0.0032(6) 0.0022(6) 0.0006(6)
C2 0.0200(8) 0.0195(8) 0.0155(7) -0.0009(6) -0.0001(6) -0.0003(6)
C3 0.0191(8) 0.0150(7) 0.0181(7) -0.0008(6) 0.0030(6) -0.0014(6)
C4 0.0158(7) 0.0157(7) 0.0171(7) 0.0025(6) 0.0037(6) -0.0016(6)
C5 0.0170(7) 0.0159(7) 0.0146(7) 0.0019(5) 0.0021(5) -0.0012(6)
C6 0.0162(7) 0.0147(7) 0.0148(7) -0.0003(5) 0.0022(5) 0.0007(6)
C7 0.0163(7) 0.0158(7) 0.0150(7) -0.0011(5) 0.0010(5) 0.0002(6)
C8 0.0195(8) 0.0127(7) 0.0155(7) 0.0003(5) 0.0004(6) -0.0006(6)
C9 0.0187(8) 0.0153(7) 0.0150(7) 0.0007(5) -0.0002(6) -0.0022(6)
C10 0.0253(8) 0.0171(7) 0.0167(7) 0.0008(6) -0.0004(6) -0.0042(6)
C11 0.0199(8) 0.0169(7) 0.0162(7) 0.0010(6) 0.0032(6) -0.0040(6)
C12 0.0209(8) 0.0140(7) 0.0196(7) -0.0013(6) 0.0034(6) -0.0014(6)
C13 0.0289(9) 0.0154(7) 0.0284(8) -0.0011(6) -0.0046(7) 0.0017(7)
C14 0.0371(10) 0.0199(8) 0.0170(7) -0.0015(6) 0.0004(7) 0.0008(7)
C15 0.0233(8) 0.0124(7) 0.0141(7) 0.0011(5) 0.0025(6) -0.0039(6)
C16 0.0213(8) 0.0259(8) 0.0193(7) 0.0001(6) 0.0008(6) -0.0023(7)
C17 0.0280(9) 0.0280(8) 0.0169(7) -0.0013(6) -0.0023(6) -0.0098(7)
C18 0.0397(10) 0.0201(8) 0.0152(7) -0.0027(6) 0.0062(7) -0.0082(7)
C19 0.0332(9) 0.0232(8) 0.0216(8) -0.0002(6) 0.0069(7) 0.0052(7)
C20 0.0257(8) 0.0214(8) 0.0170(7) 0.0015(6) 0.0000(6) 0.0017(6)
C21 0.0174(7) 0.0172(7) 0.0155(7) 0.0006(6) 0.0043(6) 0.0020(6)
C22 0.0254(9) 0.0194(8) 0.0235(8) -0.0025(6) 0.0019(6) -0.0029(6)
C23 0.0341(10) 0.0160(8) 0.0327(9) 0.0009(7) 0.0059(7) -0.0003(7)
C24 0.0267(9) 0.0231(8) 0.0241(8) 0.0051(6) 0.0082(7) 0.0072(7)
C25 0.0199(8) 0.0264(8) 0.0248(8) 0.0028(7) 0.0018(6) 0.0008(7)
C26 0.0198(8) 0.0178(7) 0.0237(8) 0.0005(6) 0.0033(6) -0.0027(6)
C27 0.0411(11) 0.0311(10) 0.0384(10) 0.0098(8) 0.0038(8) 0.0137(8)
C28 0.0215(8) 0.0161(7) 0.0174(7) -0.0014(6) 0.0086(6) -0.0007(6)
C29 0.0239(8) 0.0257(8) 0.0201(8) -0.0049(6) 0.0100(6) -0.0052(7)
C30 0.0365(10) 0.0245(9) 0.0335(9) -0.0105(7) 0.0200(8) -0.0124(8)
C31 0.0480(12) 0.0151(8) 0.0467(11) 0.0006(8) 0.0264(9) -0.0036(8)
C32 0.0451(11) 0.0247(9) 0.0355(10) 0.0124(8) 0.0119(8) 0.0053(8)
C33 0.0298(9) 0.0222(8) 0.0231(8) 0.0043(6) 0.0042(7) -0.0005(7)
O1 0.0276(6) 0.0140(5) 0.0220(5) 0.0002(4) -0.0042(4) 0.0045(4)
O2 0.0393(7) 0.0215(6) 0.0175(5) -0.0042(4) -0.0081(5) 0.0099(5)
O3 0.0240(6) 0.0220(6) 0.0165(5) 0.0026(4) 0.0063(4) 0.0005(5)
O4 0.0217(6) 0.0259(6) 0.0162(5) -0.0031(4) -0.0003(4) -0.0025(5)
O5 0.0254(6) 0.0134(5) 0.0156(5) -0.0008(4) 0.0065(4) -0.0023(4)
S1 0.0177(2) 0.01663(19) 0.01270(17) 0.00022(13) 0.00219(13) 0.00002(14)

loop_
_atom_type_symbol
_atom_type_description
_atom_type_scat_dispersion_real
_atom_type_scat_dispersion_imag
_atom_type_scat_source
C C 0.0033 0.0016 'International Tables Vol C Tables 4.2.6.8 and 6.1.1.4'
O O 0.0106 0.0060 'International Tables Vol C Tables 4.2.6.8 and 6.1.1.4'
S S 0.1246 0.1234 'International Tables Vol C Tables 4.2.6.8 and 6.1.1.4'
H H 0.0000 0.0000 'International Tables Vol C Tables 4.2.6.8 and 6.1.1.4'

loop_
_geom_angle_atom_site_label_1
_geom_angle_atom_site_label_2
_geom_angle_atom_site_label_3
_geom_angle
O1 C1 C12 125.08(13)
O1 C1 C2 114.90(13)
C12 C1 C2 119.94(13)
O2 C2 C3 124.10(13)
O2 C2 C1 115.16(13)
C3 C2 C1 120.74(13)
C2 C3 C4 118.80(13)
C2 C3 H3 120.6
C4 C3 H3 120.6
C11 C4 C3 120.35(13)
C11 C4 C5 110.31(12)
C3 C4 C5 129.22(13)
C6 C5 C4 118.57(12)
C6 C5 C9 110.99(11)
C4 C5 C9 102.59(11)
C6 C5 H5 108.1
C4 C5 H5 108.1
C9 C5 H5 108.1
C7 C6 C5 123.03(13)
C7 C6 S1 119.76(11)
C5 C6 S1 116.26(10)
C6 C7 O5 122.72(13)
C6 C7 C28 127.88(13)
O5 C7 C28 109.30(12)
O5 C8 C15 106.11(11)
O5 C8 C9 111.32(12)
C15 C8 C9 115.08(12)
O5 C8 H8 108.0
C15 C8 H8 108.0
C9 C8 H8 108.0
C8 C9 C10 109.06(12)
C8 C9 C5 109.44(12)
C10 C9 C5 104.33(11)
C8 C9 H9 111.3
C10 C9 H9 111.3
C5 C9 H9 111.3
C11 C10 C9 102.84(12)
C11 C10 H10A 111.2
C9 C10 H10A 111.2
C11 C10 H10B 111.2
C9 C10 H10B 111.2
H10A C10 H10B 109.1
C4 C11 C12 121.13(13)
C4 C11 C10 110.53(13)
C12 C11 C10 128.30(14)
C1 C12 C11 118.94(13)
C1 C12 H12 120.5
C11 C12 H12 120.5
O1 C13 H13A 109.5
O1 C13 H13B 109.5
H13A C13 H13B 109.5
O1 C13 H13C 109.5
H13A C13 H13C 109.5
H13B C13 H13C 109.5
O2 C14 H14A 109.5
O2 C14 H14B 109.5
H14A C14 H14B 109.5
O2 C14 H14C 109.5
H14A C14 H14C 109.5
H14B C14 H14C 109.5
C20 C15 C16 119.20(14)
C20 C15 C8 119.25(13)
C16 C15 C8 121.55(14)
C17 C16 C15 120.29(15)
C17 C16 H16 119.9
C15 C16 H16 119.9
C18 C17 C16 120.21(15)
C18 C17 H17 119.9
C16 C17 H17 119.9
C19 C18 C17 119.87(15)
C19 C18 H18 120.1
C17 C18 H18 120.1
C18 C19 C20 120.32(16)
C18 C19 H19 119.8
C20 C19 H19 119.8
C15 C20 C19 120.11(15)
C15 C20 H20 119.9
C19 C20 H20 119.9
C22 C21 C26 120.71(14)
C22 C21 S1 119.49(12)
C26 C21 S1 119.79(11)
C23 C22 C21 119.46(15)
C23 C22 H22 120.3
C21 C22 H22 120.3
C22 C23 C24 120.99(15)
C22 C23 H23 119.5
C24 C23 H23 119.5
C25 C24 C23 118.54(15)
C25 C24 C27 121.55(16)
C23 C24 C27 119.90(16)
C26 C25 C24 121.23(15)
C26 C25 H25 119.4
C24 C25 H25 119.4
C25 C26 C21 119.04(14)
C25 C26 H26 120.5
C21 C26 H26 120.5
C24 C27 H27A 109.5
C24 C27 H27B 109.5
H27A C27 H27B 109.5
C24 C27 H27C 109.5
H27A C27 H27C 109.5
H27B C27 H27C 109.5
C29 C28 C33 119.53(14)
C29 C28 C7 121.80(14)
C33 C28 C7 118.63(14)
C30 C29 C28 119.67(16)
C30 C29 H29 120.2
C28 C29 H29 120.2
C31 C30 C29 120.49(16)
C31 C30 H30 119.8
C29 C30 H30 119.8
C32 C31 C30 119.95(16)
C32 C31 H31 120.0
C30 C31 H31 120.0
C31 C32 C33 120.30(17)
C31 C32 H32 119.9
C33 C32 H32 119.9
C32 C33 C28 120.03(16)
C32 C33 H33 120.0
C28 C33 H33 120.0
C1 O1 C13 117.32(11)
C2 O2 C14 116.64(12)
C7 O5 C8 116.94(11)
O4 S1 O3 117.53(6)
O4 S1 C21 107.95(7)
O3 S1 C21 107.86(7)
O4 S1 C6 110.99(7)
O3 S1 C6 106.20(7)
C21 S1 C6 105.66(7)

loop_
_geom_bond_atom_site_label_1
_geom_bond_atom_site_label_2
_geom_bond_distance
C1 O1 1.3720(17)
C1 C12 1.387(2)
C1 C2 1.410(2)
C2 O2 1.3752(17)
C2 C3 1.386(2)
C3 C4 1.399(2)
C3 H3 0.9500
C4 C11 1.382(2)
C4 C5 1.5235(19)
C5 C6 1.510(2)
C5 C9 1.5522(19)
C5 H5 1.0000
C6 C7 1.349(2)
C6 S1 1.7668(15)
C7 O5 1.3629(17)
C7 C28 1.488(2)
C8 O5 1.4602(17)
C8 C15 1.5077(19)
C8 C9 1.519(2)
C8 H8 1.0000
C9 C10 1.541(2)
C9 H9 1.0000
C10 C11 1.5144(19)
C10 H10A 0.9900
C10 H10B 0.9900
C11 C12 1.395(2)
C12 H12 0.9500
C13 O1 1.4228(18)
C13 H13A 0.9800
C13 H13B 0.9800
C13 H13C 0.9800
C14 O2 1.4286(19)
C14 H14A 0.9800
C14 H14B 0.9800
C14 H14C 0.9800
C15 C20 1.386(2)
C15 C16 1.396(2)
C16 C17 1.386(2)
C16 H16 0.9500
C17 C18 1.381(3)
C17 H17 0.9500
C18 C19 1.379(2)
C18 H18 0.9500
C19 C20 1.393(2)
C19 H19 0.9500
C20 H20 0.9500
C21 C22 1.385(2)
C21 C26 1.389(2)
C21 S1 1.7648(15)
C22 C23 1.381(2)
C22 H22 0.9500
C23 C24 1.394(2)
C23 H23 0.9500
C24 C25 1.388(2)
C24 C27 1.506(2)
C25 C26 1.386(2)
C25 H25 0.9500
C26 H26 0.9500
C27 H27A 0.9800
C27 H27B 0.9800
C27 H27C 0.9800
C28 C29 1.395(2)
C28 C33 1.396(2)
C29 C30 1.387(2)
C29 H29 0.9500
C30 C31 1.385(3)
C30 H30 0.9500
C31 C32 1.379(3)
C31 H31 0.9500
C32 C33 1.386(2)
C32 H32 0.9500
C33 H33 0.9500
O3 S1 1.4444(11)
O4 S1 1.4430(11)
